data_7713203
loop_
_publ_author_name
'Barrios-Vargas, Luz Jimena'
'Abeynayake, Niroshani Samitri'
'Secrist, Carlee'
'Le, Nghia'
'Webster, Charles Edwin'
'Donnadieu, Bruno'
'Kaphan, David M.'
'Roy, Amitava'
'Ibarra, Ilich A.'
'Montiel-Palma, Virginia'

_publ_section_title
;
 Homogeneous versus MOF-supported catalysis: A direct comparison of
 catalytic hydroboration at Ni tripodal P3E (E = Si, Ge) complexes
;
_journal_name_full 'Dalton Transactions'
_journal_paper_doi 10.1039/D3DT01328F
_journal_year 2023
_chemical_absolute_configuration ad
_chemical_formula_moiety 'C20.98 H18.31 Ge0.33 Ni0.33 P'
_chemical_formula_sum 'C20.98 H18.31 Ge0.33 Ni0.33 P'
_chemical_formula_weight 345.17
_space_group_crystal_system cubic
_space_group_IT_number 218
_space_group_name_Hall 'P -4n 2 3'
_space_group_name_H-M_alt 'P -4 3 n'
_atom_sites_solution_hydrogens geom
_audit_creation_method SHELXL-2018/3
_audit_update_record
;
2023-03-08 deposited with the CCDC.	2023-05-23 downloaded from the CCDC.
;
_cell_angle_alpha 90
_cell_angle_beta 90
_cell_angle_gamma 90
_cell_formula_units_Z 24
_cell_length_a 21.7872(3)
_cell_length_b 21.7872(3)
_cell_length_c 21.7872(3)
_cell_measurement_reflns_used 2807
_cell_measurement_temperature 273(2)
_cell_measurement_theta_max 74.539
_cell_measurement_theta_min 4.058
_cell_volume 10342.0(2)
_computing_cell_refinement 'APEX4 v2021.4-0'
_computing_data_collection 'APEX4 v2021.4-0'
_computing_data_reduction 'Saint, APEX4 v2021.4-0.'
_computing_molecular_graphics 'Mercury V.4.2.0,POV-Ray v 3.7'
_computing_publication_material 'APEX4 v2021.4-0'
_computing_structure_refinement SHELXTL-2018/3
_computing_structure_solution SHELXT
_diffrn_ambient_temperature 273(2)
_diffrn_measured_fraction_theta_full 0.999
_diffrn_measured_fraction_theta_max 0.999
_diffrn_measurement_device_type 'Bruker AXS D8 Venture  '
_diffrn_measurement_method 'profile data from \q/2\q scans'
_diffrn_radiation_type CuK\a
_diffrn_radiation_wavelength 1.54178
_diffrn_reflns_av_R_equivalents 0.1807
_diffrn_reflns_av_unetI/netI 0.0238
_diffrn_reflns_Laue_measured_fraction_full 0.999
_diffrn_reflns_Laue_measured_fraction_max 0.999
_diffrn_reflns_limit_h_max 27
_diffrn_reflns_limit_h_min -27
_diffrn_reflns_limit_k_max 27
_diffrn_reflns_limit_k_min -27
_diffrn_reflns_limit_l_max 27
_diffrn_reflns_limit_l_min -26
_diffrn_reflns_number 189105
_diffrn_reflns_point_group_measured_fraction_full 0.999
_diffrn_reflns_point_group_measured_fraction_max 0.999
_diffrn_reflns_theta_full 67.679
_diffrn_reflns_theta_max 74.539
_diffrn_reflns_theta_min 4.058
_exptl_absorpt_coefficient_mu 2.343
_exptl_absorpt_correction_T_max 0.829
_exptl_absorpt_correction_T_min 0.710
_exptl_absorpt_correction_type multi-scan
_exptl_absorpt_process_details Sadabs
_exptl_crystal_colour orange
_exptl_crystal_density_diffrn 1.330
_exptl_crystal_description 'prism frag'
_exptl_crystal_F_000 4301
_exptl_crystal_size_max 0.157
_exptl_crystal_size_mid 0.105
_exptl_crystal_size_min 0.083
_refine_diff_density_max 0.650
_refine_diff_density_min -0.269
_refine_diff_density_rms 0.057
_refine_ls_abs_structure_details
;
 Refined as an inversion twin.
;
_refine_ls_abs_structure_Flack 0.08(6)
_refine_ls_extinction_method none
_refine_ls_goodness_of_fit_ref 1.149
_refine_ls_hydrogen_treatment constr
_refine_ls_matrix_type full
_refine_ls_number_parameters 243
_refine_ls_number_reflns 3549
_refine_ls_number_restraints 63
_refine_ls_restrained_S_all 1.139
_refine_ls_R_factor_all 0.0607
_refine_ls_R_factor_gt 0.0520
_refine_ls_shift/su_max 0.000
_refine_ls_shift/su_mean 0.000
_refine_ls_structure_factor_coef Fsqd
_refine_ls_weighting_details 'w=1/[\s^2^(Fo^2^)+(0.0664P)^2^+5.8694P] where P=(Fo^2^+2Fc^2^)/3'
_refine_ls_weighting_scheme calc
_refine_ls_wR_factor_gt 0.1269
_refine_ls_wR_factor_ref 0.1337
_reflns_Friedel_coverage 0.845
_reflns_Friedel_fraction_full 1.000
_reflns_Friedel_fraction_max 1.000
_reflns_number_gt 3165
_reflns_number_total 3549
_reflns_threshold_expression 'I > 2\s(I)'
_cod_data_source_file d3dt01328f2.cif
_cod_data_source_block cvm003_a
_cod_original_cell_volume 10342.0(4)
_cod_database_code 7713203
_shelx_space_group_comment
;
The symmetry employed for this shelxl refinement is uniquely defined
by the following loop, which should always be used as a source of
symmetry information in preference to the above space-group names.
They are only intended as comments.
;
_shelx_estimated_absorpt_t_min 0.710
_shelx_estimated_absorpt_t_max 0.829

loop_
_space_group_symop_operation_xyz
'x, y, z'
'-x, -y, z'
'-x, y, -z'
'x, -y, -z'
'z, x, y'
'z, -x, -y'
'-z, -x, y'
'-z, x, -y'
'y, z, x'
'-y, z, -x'
'y, -z, -x'
'-y, -z, x'
'y+1/2, x+1/2, z+1/2'
'-y+1/2, -x+1/2, z+1/2'
'y+1/2, -x+1/2, -z+1/2'
'-y+1/2, x+1/2, -z+1/2'
'x+1/2, z+1/2, y+1/2'
'-x+1/2, z+1/2, -y+1/2'
'-x+1/2, -z+1/2, y+1/2'
'x+1/2, -z+1/2, -y+1/2'
'z+1/2, y+1/2, x+1/2'
'z+1/2, -y+1/2, -x+1/2'
'-z+1/2, y+1/2, -x+1/2'
'-z+1/2, -y+1/2, x+1/2'

loop_
_atom_site_label
_atom_site_type_symbol
_atom_site_fract_x
_atom_site_fract_y
_atom_site_fract_z
_atom_site_U_iso_or_equiv
_atom_site_adp_type
_atom_site_occupancy
_atom_site_site_symmetry_order
_atom_site_calc_flag
_atom_site_refinement_flags_posn
_atom_site_refinement_flags_adp
_atom_site_refinement_flags_occupancy
_atom_site_disorder_assembly
_atom_site_disorder_group
Ge1 Ge 0.25678(3) 0.74322(3) 0.74322(3) 0.0568(4) Uani 1 3 d S T P . .
Ni1 Ni 0.31767(4) 0.68233(4) 0.68233(4) 0.0392(4) Uani 1 3 d S T P . .
P1 P 0.23743(6) 0.62822(7) 0.65543(6) 0.0397(3) Uani 1 1 d . . . . .
C1 C 0.1680(3) 0.7238(4) 0.7363(4) 0.076(2) Uani 1 1 d . . . . .
H1A H 0.144750 0.749668 0.764205 0.091 Uiso 1 1 calc R U . . .
H1B H 0.153967 0.732039 0.694873 0.091 Uiso 1 1 calc R U . . .
C2 C 0.1575(3) 0.6584(4) 0.7516(4) 0.072(2) Uani 1 1 d . . . . .
C3 C 0.1220(4) 0.6428(6) 0.8034(5) 0.106(3) Uani 1 1 d . . . . .
H3 H 0.104238 0.674042 0.826410 0.127 Uiso 1 1 calc R U . . .
C4 C 0.1132(6) 0.5847(8) 0.8207(6) 0.144(5) Uani 1 1 d . . . . .
H4 H 0.090770 0.576723 0.856145 0.173 Uiso 1 1 calc R U . . .
C5 C 0.1366(5) 0.5360(6) 0.7870(5) 0.117(4) Uani 1 1 d . . . . .
H5 H 0.128091 0.495533 0.797748 0.140 Uiso 1 1 calc R U . . .
C6 C 0.1729(4) 0.5497(4) 0.7367(4) 0.075(2) Uani 1 1 d . . . . .
H6 H 0.190592 0.517809 0.714449 0.090 Uiso 1 1 calc R U . . .
C7 C 0.1838(3) 0.6108(3) 0.7184(3) 0.0547(15) Uani 1 1 d . . . . .
C8 C 0.1847(3) 0.6581(3) 0.5961(3) 0.0475(13) Uani 1 1 d D . . . .
C9 C 0.1211(3) 0.6519(4) 0.6001(4) 0.080(2) Uani 1 1 d D . . . .
H9 H 0.103391 0.635305 0.635184 0.097 Uiso 1 1 calc R U . . .
C10 C 0.0850(4) 0.6703(5) 0.5524(5) 0.101(3) Uani 1 1 d D . . . .
H10 H 0.042572 0.667489 0.556297 0.122 Uiso 1 1 calc R U . . .
C11 C 0.1095(5) 0.6931(4) 0.4980(5) 0.093(3) Uani 1 1 d D . . . .
H11 H 0.084509 0.703348 0.464928 0.111 Uiso 1 1 calc R U . . .
C12 C 0.1719(5) 0.7000(4) 0.4951(4) 0.089(3) Uani 1 1 d D . . . .
H12 H 0.189554 0.716967 0.460163 0.107 Uiso 1 1 calc R U . . .
C13 C 0.2090(3) 0.6819(3) 0.5434(3) 0.0608(17) Uani 1 1 d D . . . .
H13 H 0.251289 0.686063 0.539856 0.073 Uiso 1 1 calc R U . . .
C14 C 0.2512(2) 0.5516(2) 0.6210(2) 0.0419(12) Uani 1 1 d . . . . .
C15 C 0.2051(3) 0.5180(3) 0.5932(3) 0.0585(16) Uani 1 1 d . . . . .
H15 H 0.165668 0.534340 0.591311 0.070 Uiso 1 1 calc R U . . .
C16 C 0.2158(4) 0.4614(3) 0.5685(3) 0.0672(19) Uani 1 1 d . . . . .
H16 H 0.183846 0.439972 0.550045 0.081 Uiso 1 1 calc R U . . .
C17 C 0.2726(4) 0.4363(3) 0.5705(4) 0.079(2) Uani 1 1 d . . . . .
H17 H 0.280128 0.397942 0.553471 0.095 Uiso 1 1 calc R U . . .
C18 C 0.3180(4) 0.4681(4) 0.5978(5) 0.094(3) Uani 1 1 d . . . . .
H18 H 0.356857 0.450711 0.600242 0.113 Uiso 1 1 calc R U . . .
C19 C 0.3086(3) 0.5256(3) 0.6221(3) 0.0653(19) Uani 1 1 d . . . . .
H19 H 0.341322 0.546958 0.639427 0.078 Uiso 1 1 calc R U . . .
C1S C 0.5267(15) 0.4553(17) 0.0371(15) 0.145(7) Uani 0.33 1 d D U P A -1
H1S H 0.542595 0.422311 0.059053 0.174 Uiso 0.33 1 calc R U P A -1
C2S C 0.5262(11) 0.5140(19) 0.0623(14) 0.145(7) Uani 0.33 1 d D U P A -1
H2S H 0.541861 0.520926 0.101409 0.174 Uiso 0.33 1 calc R U P A -1
C3S C 0.5026(17) 0.5613(17) 0.0288(19) 0.144(7) Uani 0.33 1 d D U P A -1
H3S H 0.502384 0.600458 0.045854 0.173 Uiso 0.33 1 calc R U P A -1
C4S C 0.4787(18) 0.5534(17) -0.0299(19) 0.144(7) Uani 0.33 1 d D U P A -1
H4S H 0.462757 0.586330 -0.051908 0.173 Uiso 0.33 1 calc R U P A -1
C5S C 0.4794(16) 0.4955(18) -0.0540(14) 0.144(7) Uani 0.33 1 d D U P A -1
H5S H 0.463786 0.488580 -0.093145 0.172 Uiso 0.33 1 calc R U P A -1
C6S C 0.5033(18) 0.4472(17) -0.0205(16) 0.144(7) Uani 0.33 1 d D U P A -1
H6S H 0.503492 0.408078 -0.037665 0.173 Uiso 0.33 1 calc R U P A -1

loop_
_atom_site_aniso_label
_atom_site_aniso_U_11
_atom_site_aniso_U_22
_atom_site_aniso_U_33
_atom_site_aniso_U_23
_atom_site_aniso_U_13
_atom_site_aniso_U_12
Ge1 0.0568(4) 0.0568(4) 0.0568(4) -0.0157(3) 0.0157(3) 0.0157(3)
Ni1 0.0392(4) 0.0392(4) 0.0392(4) -0.0073(3) 0.0073(3) 0.0073(3)
P1 0.0356(6) 0.0428(7) 0.0408(7) 0.0004(5) 0.0057(6) 0.0046(6)
C1 0.047(4) 0.094(6) 0.087(5) -0.019(4) 0.015(4) 0.029(4)
C2 0.047(3) 0.099(6) 0.070(5) -0.008(4) 0.020(3) 0.004(4)
C3 0.085(6) 0.137(10) 0.095(7) -0.006(6) 0.053(5) -0.003(6)
C4 0.120(10) 0.205(15) 0.108(9) 0.012(9) 0.080(8) -0.023(10)
C5 0.117(8) 0.128(9) 0.106(8) 0.040(7) 0.059(7) -0.014(7)
C6 0.070(5) 0.087(5) 0.069(5) 0.020(4) 0.015(4) -0.007(4)
C7 0.043(3) 0.075(4) 0.046(3) 0.003(3) 0.013(3) 0.002(3)
C8 0.045(3) 0.047(3) 0.050(3) -0.002(3) 0.000(3) 0.007(3)
C9 0.047(4) 0.108(6) 0.086(5) 0.019(5) -0.002(4) 0.018(4)
C10 0.060(5) 0.123(8) 0.121(8) 0.018(7) -0.024(5) 0.025(5)
C11 0.094(7) 0.081(6) 0.103(7) 0.006(5) -0.048(6) 0.019(5)
C12 0.132(9) 0.082(6) 0.053(4) 0.014(4) -0.024(5) -0.015(6)
C13 0.066(4) 0.068(4) 0.049(4) -0.003(3) -0.007(3) -0.008(3)
C14 0.046(3) 0.040(3) 0.040(3) 0.000(2) 0.005(2) 0.001(2)
C15 0.056(4) 0.052(4) 0.067(4) 0.008(3) -0.016(3) -0.004(3)
C16 0.088(5) 0.053(4) 0.061(4) -0.003(3) -0.018(4) -0.017(4)
C17 0.098(7) 0.054(4) 0.085(5) -0.023(4) -0.014(5) 0.009(4)
C18 0.074(5) 0.077(5) 0.130(8) -0.053(5) -0.027(5) 0.026(4)
C19 0.052(4) 0.064(4) 0.079(5) -0.029(4) -0.013(3) 0.013(3)
C1S 0.174(18) 0.129(12) 0.133(12) -0.008(13) -0.036(12) 0.004(13)
C2S 0.174(18) 0.129(12) 0.132(12) -0.007(13) -0.036(11) 0.004(14)
C3S 0.172(18) 0.129(12) 0.131(12) -0.009(13) -0.036(12) 0.005(14)
C4S 0.173(18) 0.129(12) 0.131(11) -0.008(13) -0.035(11) 0.003(14)
C5S 0.173(18) 0.127(13) 0.131(12) -0.008(13) -0.036(11) 0.002(14)
C6S 0.172(18) 0.129(12) 0.132(12) -0.008(12) -0.036(12) 0.003(14)

loop_
_atom_type_symbol
_atom_type_description
_atom_type_scat_dispersion_real
_atom_type_scat_dispersion_imag
_atom_type_scat_source
C C 0.0181 0.0091 'International Tables Vol C Tables 4.2.6.8 and 6.1.1.4'
H H 0.0000 0.0000 'International Tables Vol C Tables 4.2.6.8 and 6.1.1.4'
Ge Ge -1.0885 0.8855 'International Tables Vol C Tables 4.2.6.8 and 6.1.1.4'
Ni Ni -3.0029 0.5091 'International Tables Vol C Tables 4.2.6.8 and 6.1.1.4'
P P 0.2955 0.4335 'International Tables Vol C Tables 4.2.6.8 and 6.1.1.4'

loop_
_geom_angle_atom_site_label_1
_geom_angle_atom_site_label_2
_geom_angle_atom_site_label_3
_geom_angle
_geom_angle_site_symmetry_1
_geom_angle_site_symmetry_3
_geom_angle_publ_flag
C1 Ge1 C1 105.3(3) . 10_656 ?
C1 Ge1 C1 105.3(3) . 7_665 ?
C1 Ge1 C1 105.3(3) 10_656 7_665 ?
C1 Ge1 Ni1 113.3(2) . . ?
C1 Ge1 Ni1 113.3(2) 10_656 . ?
C1 Ge1 Ni1 113.3(2) 7_665 . ?
P1 Ni1 P1 119.998(1) 10_656 7_665 ?
P1 Ni1 P1 119.998(1) 10_656 . ?
P1 Ni1 P1 119.998(1) 7_665 . ?
P1 Ni1 Ge1 90.25(5) 10_656 . ?
P1 Ni1 Ge1 90.25(5) 7_665 . ?
P1 Ni1 Ge1 90.25(5) . . ?
C7 P1 C8 101.5(3) . . ?
C7 P1 C14 102.6(3) . . ?
C8 P1 C14 97.7(3) . . ?
C7 P1 Ni1 114.7(2) . . ?
C8 P1 Ni1 119.6(2) . . ?
C14 P1 Ni1 117.65(18) . . ?
C2 C1 Ge1 109.7(5) . . ?
C7 C2 C3 117.5(8) . . ?
C7 C2 C1 122.6(6) . . ?
C3 C2 C1 119.8(8) . . ?
C4 C3 C2 122.3(9) . . ?
C3 C4 C5 121.5(9) . . ?
C6 C5 C4 117.6(10) . . ?
C5 C6 C7 121.6(9) . . ?
C2 C7 C6 119.3(6) . . ?
C2 C7 P1 119.7(6) . . ?
C6 C7 P1 120.8(5) . . ?
C13 C8 C9 118.1(6) . . ?
C13 C8 P1 118.8(5) . . ?
C9 C8 P1 122.7(5) . . ?
C10 C9 C8 119.9(8) . . ?
C9 C10 C11 122.1(9) . . ?
C12 C11 C10 117.4(8) . . ?
C11 C12 C13 120.9(8) . . ?
C8 C13 C12 121.5(7) . . ?
C19 C14 C15 116.8(6) . . ?
C19 C14 P1 120.7(5) . . ?
C15 C14 P1 122.5(5) . . ?
C16 C15 C14 121.8(7) . . ?
C17 C16 C15 120.6(7) . . ?
C18 C17 C16 118.6(7) . . ?
C17 C18 C19 122.1(8) . . ?
C14 C19 C18 120.2(7) . . ?
C6S C1S C2S 118.6(11) . . ?
C3S C2S C1S 119.1(12) . . ?
C2S C3S C4S 122.6(13) . . ?
C5S C4S C3S 117.6(12) . . ?
C4S C5S C6S 120.3(12) . . ?
C1S C6S C5S 121.8(12) . . ?

loop_
_geom_bond_atom_site_label_1
_geom_bond_atom_site_label_2
_geom_bond_distance
_geom_bond_site_symmetry_2
_geom_bond_publ_flag
Ge1 C1 1.986(7) . ?
Ge1 C1 1.986(7) 10_656 ?
Ge1 C1 1.986(7) 7_665 ?
Ge1 Ni1 2.2977(17) . ?
Ni1 P1 2.1884(15) 10_656 ?
Ni1 P1 2.1884(15) 7_665 ?
Ni1 P1 2.1885(15) . ?
P1 C7 1.842(6) . ?
P1 C8 1.847(6) . ?
P1 C14 1.854(5) . ?
C1 C2 1.482(11) . ?
C2 C7 1.388(10) . ?
C2 C3 1.410(11) . ?
C3 C4 1.333(16) . ?
C4 C5 1.389(18) . ?
C5 C6 1.384(11) . ?
C6 C7 1.410(10) . ?
C8 C13 1.367(9) . ?
C8 C9 1.395(9) . ?
C9 C10 1.365(12) . ?
C10 C11 1.392(14) . ?
C11 C12 1.368(14) . ?
C12 C13 1.384(10) . ?
C14 C19 1.375(8) . ?
C14 C15 1.383(9) . ?
C15 C16 1.365(10) . ?
C16 C17 1.354(12) . ?
C17 C18 1.345(12) . ?
C18 C19 1.375(9) . ?
C1S C6S 1.367(11) . ?
C1S C2S 1.392(11) . ?
C2S C3S 1.364(13) . ?
C3S C4S 1.391(15) . ?
C4S C5S 1.367(15) . ?
C5S C6S 1.383(12) . ?
